data_7700069
loop_
_publ_author_name
'Sun, Xiao-Peng'
'Liu, Tao'
'Yao, Zi-Shuo'
'Tao, Jun'

_publ_section_title
;
 Spin crossover and photomagnetic behaviors in one-dimensional looped
 coordination polymers.
;
_journal_issue 25
_journal_name_full 'Dalton transactions (Cambridge, England : 2003)'
_journal_page_first 9243
_journal_page_last 9249
_journal_paper_doi 10.1039/c9dt01520e
_journal_volume 48
_journal_year 2019
_chemical_formula_moiety 'C11 H8 Fe0.5 N3 S2 Se'
_chemical_formula_sum 'C11 H8 Fe0.5 N3 S2 Se'
_chemical_formula_weight 353.21
_space_group_crystal_system triclinic
_space_group_IT_number 2
_space_group_name_Hall '-P 1'
_space_group_name_H-M_alt 'P -1'
_symmetry_space_group_name_Hall '-P 1'
_symmetry_space_group_name_H-M 'P -1'
_atom_sites_solution_hydrogens geom
_audit_creation_date 2018-11-27
_audit_creation_method
;
Olex2 1.2
(compiled 2018.05.29 svn.r3508 for OlexSys, GUI svn.r5506)
;
_audit_update_record
;
2019-01-12 deposited with the CCDC.    2019-05-23 downloaded from the CCDC.
;
_cell_angle_alpha 62.116(4)
_cell_angle_beta 65.922(4)
_cell_angle_gamma 78.656(3)
_cell_formula_units_Z 2
_cell_length_a 9.6098(4)
_cell_length_b 10.6898(4)
_cell_length_c 11.3119(4)
_cell_measurement_reflns_used 7248
_cell_measurement_temperature 240.03(10)
_cell_measurement_theta_max 29.6080
_cell_measurement_theta_min 3.7150
_cell_volume 937.73(8)
_computing_cell_refinement 'CrysAlisPro 1.171.39.29d (Rigaku OD, 2017)'
_computing_data_collection 'CrysAlisPro 1.171.39.29d (Rigaku OD, 2017)'
_computing_data_reduction 'CrysAlisPro 1.171.39.29d (Rigaku OD, 2017)'
_computing_molecular_graphics 'Olex2 (Dolomanov et al., 2009)'
_computing_publication_material 'Olex2 (Dolomanov et al., 2009)'
_computing_structure_refinement 'ShelXL (Sheldrick, 2015)'
_computing_structure_solution 'SHELXT 2014/5 (Sheldrick, 2014)'
_diffrn_ambient_environment N~2~
_diffrn_ambient_temperature 240.03(10)
_diffrn_detector 'CCD plate'
_diffrn_measured_fraction_theta_full 0.997
_diffrn_measured_fraction_theta_max 0.902
_diffrn_measurement_details
;
List of Runs (angles in degrees, time in seconds):

  # Type    Start    End  Width  t~exp~   \w     \q     \k     \f   Frames
#--------------------------------------------------------------------------
  1  \w    -37.00 -12.00   0.50   15.00    --    0.00 -30.00 -81.00   50
  2  \w    -16.00  85.00   0.50   15.00    --    0.00  30.00  78.00  202
  3  \w    -17.00  89.00   0.50   15.00    --    0.00  38.00-150.00  212
  4  \w     -9.00  17.00   0.50   15.00    --    0.00  38.00 -90.00   52
  5  \w     40.00  66.00   0.50   15.00    --    0.00  38.00 -90.00   52
  6  \w    -76.00  27.00   0.50   15.00    --    0.00 -77.00 -60.00  206
  7  \w    -52.00 -26.00   0.50   15.00    --    0.00 -77.00 -30.00   52
  8  \w    -47.00 -22.00   0.50   15.00    --    0.00 -19.00   0.00   50
  9  \w    -52.00  13.00   0.50   15.00    --    0.00 -82.00-120.00  130
;
_diffrn_measurement_device 'four-circle diffractometer'
_diffrn_measurement_device_type 'XtaLAB AFC12 (RINC): Kappa single'
_diffrn_measurement_method '\w scans'
_diffrn_orient_matrix_type 'CrysAlisPro convention (1999,Acta A55,543-557)'
_diffrn_orient_matrix_UB_11 -0.0621341000
_diffrn_orient_matrix_UB_12 0.0293728000
_diffrn_orient_matrix_UB_13 -0.0234571000
_diffrn_orient_matrix_UB_21 0.0445325000
_diffrn_orient_matrix_UB_22 -0.0008311000
_diffrn_orient_matrix_UB_23 -0.0673993000
_diffrn_orient_matrix_UB_31 -0.0263124000
_diffrn_orient_matrix_UB_32 -0.0690814000
_diffrn_orient_matrix_UB_33 0.0266705000
_diffrn_radiation_monochromator graphite
_diffrn_radiation_probe x-ray
_diffrn_radiation_type MoK\a
_diffrn_radiation_wavelength 0.71073
_diffrn_reflns_av_R_equivalents 0.0288
_diffrn_reflns_av_unetI/netI 0.0264
_diffrn_reflns_Laue_measured_fraction_full 0.997
_diffrn_reflns_Laue_measured_fraction_max 0.902
_diffrn_reflns_limit_h_max 13
_diffrn_reflns_limit_h_min -13
_diffrn_reflns_limit_k_max 14
_diffrn_reflns_limit_k_min -13
_diffrn_reflns_limit_l_max 15
_diffrn_reflns_limit_l_min -15
_diffrn_reflns_number 19364
_diffrn_reflns_point_group_measured_fraction_full 0.997
_diffrn_reflns_point_group_measured_fraction_max 0.902
_diffrn_reflns_theta_full 25.242
_diffrn_reflns_theta_max 29.645
_diffrn_reflns_theta_min 3.678
_diffrn_source 'fine-focus sealed X-ray tube'
_diffrn_source_type 'Enhance (Mo) X-ray Source'
_exptl_absorpt_coefficient_mu 2.583
_exptl_absorpt_correction_T_max 1.00000
_exptl_absorpt_correction_T_min 0.76438
_exptl_absorpt_correction_type multi-scan
_exptl_absorpt_process_details
;
CrysAlisPro 1.171.39.29d (Rigaku Oxford Diffraction, 2017)
Empirical absorption correction using spherical harmonics,
 implemented in SCALE3 ABSPACK scaling algorithm.
;
_exptl_crystal_colour yellow
_exptl_crystal_colour_primary yellow
_exptl_crystal_density_diffrn 1.251
_exptl_crystal_description block
_exptl_crystal_F_000 348
_exptl_crystal_size_max 0.2
_exptl_crystal_size_mid 0.2
_exptl_crystal_size_min 0.1
_refine_diff_density_max 0.566
_refine_diff_density_min -0.824
_refine_diff_density_rms 0.058
_refine_ls_extinction_method none
_refine_ls_goodness_of_fit_ref 1.081
_refine_ls_hydrogen_treatment constr
_refine_ls_matrix_type full
_refine_ls_number_parameters 178
_refine_ls_number_reflns 4769
_refine_ls_number_restraints 0
_refine_ls_restrained_S_all 1.081
_refine_ls_R_factor_all 0.0418
_refine_ls_R_factor_gt 0.0333
_refine_ls_shift/su_max 0.002
_refine_ls_shift/su_mean 0.000
_refine_ls_structure_factor_coef Fsqd
_refine_ls_weighting_details 'w=1/[\s^2^(Fo^2^)+(0.0502P)^2^+0.2522P] where P=(Fo^2^+2Fc^2^)/3'
_refine_ls_weighting_scheme calc
_refine_ls_wR_factor_gt 0.0904
_refine_ls_wR_factor_ref 0.0937
_reflns_Friedel_coverage 0.000
_reflns_number_gt 3922
_reflns_number_total 4769
_reflns_threshold_expression 'I > 2\s(I)'
_cod_data_source_file c9dt01520e2.cif
_cod_data_source_block 3_240K
_cod_depositor_comments 'Adding full bibliography for 7700066--7700071.cif.'
_cod_original_cell_volume 937.73(7)
_cod_original_formula_sum 'C11 H8 Fe0.50 N3 S2 Se'
_cod_database_code 7700069
_shelx_shelxl_version_number 2016/6
_shelx_space_group_comment
;
The symmetry employed for this shelxl refinement is uniquely defined
by the following loop, which should always be used as a source of
symmetry information in preference to the above space-group names.
They are only intended as comments.
;
_reflns_odcompleteness_completeness 99.74
_reflns_odcompleteness_iscentric 1
_reflns_odcompleteness_theta 26.32
_olex2_refinement_description
;
1. Fixed Uiso
 At 1.2 times of:
  All C(H) groups
2. Others
 Fixed Sof: Se1(0.8) Se1A(0.1) Se1B(0.1)
3.a Aromatic/amide H refined with riding coordinates:
 C8(H8), C5(H5), C11(H11), C6(H6), C10(H10), C3(H3), C7(H7), C2(H2)
;
_olex2_submission_special_instructions 'No special instructions were received'
_oxdiff_exptl_absorpt_empirical_details
;
Empirical correction (ABSPACK) includes:
- Absorption correction using spherical harmonics
- Frame scaling
;
_oxdiff_exptl_absorpt_empirical_full_max 1.297
_oxdiff_exptl_absorpt_empirical_full_min 0.834

loop_
_space_group_symop_operation_xyz
'x, y, z'
'-x, -y, -z'

loop_
_atom_site_label
_atom_site_type_symbol
_atom_site_fract_x
_atom_site_fract_y
_atom_site_fract_z
_atom_site_U_iso_or_equiv
_atom_site_adp_type
_atom_site_occupancy
_atom_site_site_symmetry_order
_atom_site_calc_flag
_atom_site_refinement_flags_posn
_atom_site_refinement_flags_adp
_atom_site_refinement_flags_occupancy
Fe1 Fe 0.500000 0.000000 1.000000 0.02439(10) Uani 1 2 d S T P
Se1 Se 1.07323(7) 0.00443(12) 0.79551(8) 0.0881(3) Uani 0.8 1 d . . .
S2 S 0.58972(6) 0.78985(5) 0.48873(5) 0.03396(12) Uani 1 1 d . . .
S1 S 0.39769(6) 0.68388(5) 0.55729(5) 0.03418(12) Uani 1 1 d . . .
N2 N 0.47031(17) 0.22428(15) 0.84867(16) 0.0308(3) Uani 1 1 d . . .
N3 N 0.52817(17) 0.93284(15) 0.83031(16) 0.0296(3) Uani 1 1 d . . .
N1 N 0.73885(18) 0.02682(17) 0.91587(17) 0.0330(3) Uani 1 1 d . . .
C4 C 0.4328(2) 0.50698(18) 0.67002(19) 0.0296(4) Uani 1 1 d . . .
C9 C 0.5587(2) 0.84144(17) 0.62606(18) 0.0294(4) Uani 1 1 d . . .
C8 C 0.4307(2) 0.8092(2) 0.7497(2) 0.0363(4) Uani 1 1 d . . .
H8 H 0.352849 0.755890 0.767327 0.044 Uiso 1 1 calc R . .
C5 C 0.3243(2) 0.4069(2) 0.7233(2) 0.0351(4) Uani 1 1 d . . .
H5 H 0.237294 0.432584 0.700113 0.042 Uiso 1 1 calc R . .
C11 C 0.6524(2) 0.9634(2) 0.7089(2) 0.0352(4) Uani 1 1 d . . .
H11 H 0.729245 1.016042 0.694156 0.042 Uiso 1 1 calc R . .
C6 C 0.3476(2) 0.2683(2) 0.8113(2) 0.0343(4) Uani 1 1 d . . .
H6 H 0.274015 0.201951 0.846615 0.041 Uiso 1 1 calc R . .
C10 C 0.6719(2) 0.9209(2) 0.6053(2) 0.0364(4) Uani 1 1 d . . .
H10 H 0.759519 0.945005 0.522872 0.044 Uiso 1 1 calc R . .
C3 C 0.5610(2) 0.4631(2) 0.7064(2) 0.0388(4) Uani 1 1 d . . .
H3 H 0.636389 0.527400 0.672245 0.047 Uiso 1 1 calc R . .
C7 C 0.4201(2) 0.8574(2) 0.8471(2) 0.0357(4) Uani 1 1 d . . .
H7 H 0.332418 0.836118 0.929389 0.043 Uiso 1 1 calc R . .
C1 C 0.8686(2) 0.0200(2) 0.8677(2) 0.0417(5) Uani 1 1 d . . .
C2 C 0.5750(2) 0.3223(2) 0.7942(2) 0.0395(4) Uani 1 1 d . . .
H2 H 0.662228 0.293665 0.817019 0.047 Uiso 1 1 calc R . .
Se1A Se 1.0546(3) 0.0973(5) 0.7535(4) 0.0675(10) Uani 0.1 1 d . . .
Se1B Se 1.0448(4) -0.0583(7) 0.7969(6) 0.0748(14) Uani 0.1 1 d . . .

loop_
_atom_site_aniso_label
_atom_site_aniso_U_11
_atom_site_aniso_U_22
_atom_site_aniso_U_33
_atom_site_aniso_U_23
_atom_site_aniso_U_13
_atom_site_aniso_U_12
Fe1 0.02171(17) 0.02660(17) 0.02530(17) -0.01228(13) -0.00740(13) -0.00093(12)
Se1 0.0233(3) 0.1741(11) 0.0661(3) -0.0615(5) -0.0069(2) 0.0050(4)
S2 0.0456(3) 0.0297(2) 0.0274(2) -0.01432(17) -0.01066(19) -0.00268(18)
S1 0.0446(3) 0.0282(2) 0.0368(2) -0.01493(18) -0.0222(2) 0.00374(18)
N2 0.0324(8) 0.0288(7) 0.0325(8) -0.0126(6) -0.0135(6) -0.0012(6)
N3 0.0308(8) 0.0312(7) 0.0292(7) -0.0155(6) -0.0100(6) -0.0006(6)
N1 0.0266(8) 0.0395(8) 0.0328(8) -0.0162(7) -0.0088(6) -0.0028(6)
C4 0.0373(9) 0.0282(8) 0.0286(8) -0.0159(7) -0.0142(7) 0.0034(7)
C9 0.0382(10) 0.0236(8) 0.0269(8) -0.0113(6) -0.0132(7) 0.0027(7)
C8 0.0362(10) 0.0389(10) 0.0385(10) -0.0215(8) -0.0095(8) -0.0068(8)
C5 0.0316(9) 0.0367(9) 0.0397(10) -0.0156(8) -0.0174(8) 0.0017(7)
C11 0.0348(10) 0.0392(10) 0.0321(9) -0.0158(8) -0.0083(8) -0.0091(8)
C6 0.0333(9) 0.0341(9) 0.0366(9) -0.0138(8) -0.0139(8) -0.0038(7)
C10 0.0351(10) 0.0424(10) 0.0284(9) -0.0165(8) -0.0038(7) -0.0075(8)
C3 0.0392(10) 0.0311(9) 0.0498(11) -0.0128(8) -0.0228(9) -0.0057(8)
C7 0.0311(9) 0.0436(10) 0.0340(9) -0.0223(8) -0.0045(7) -0.0052(8)
C1 0.0287(10) 0.0647(13) 0.0310(9) -0.0211(9) -0.0088(8) -0.0025(9)
C2 0.0387(11) 0.0343(9) 0.0486(11) -0.0126(8) -0.0244(9) -0.0016(8)
Se1A 0.0127(12) 0.115(3) 0.065(2) -0.042(2) -0.0003(11) -0.0022(15)
Se1B 0.0154(15) 0.124(4) 0.087(2) -0.056(3) -0.0162(15) 0.0168(17)

loop_
_atom_type_symbol
_atom_type_description
_atom_type_scat_dispersion_real
_atom_type_scat_dispersion_imag
_atom_type_scat_source
C C 0.0033 0.0016 'International Tables Vol C Tables 4.2.6.8 and 6.1.1.4'
H H 0.0000 0.0000 'International Tables Vol C Tables 4.2.6.8 and 6.1.1.4'
Fe Fe 0.3463 0.8444 'International Tables Vol C Tables 4.2.6.8 and 6.1.1.4'
N N 0.0061 0.0033 'International Tables Vol C Tables 4.2.6.8 and 6.1.1.4'
S S 0.1246 0.1234 'International Tables Vol C Tables 4.2.6.8 and 6.1.1.4'
Se Se -0.0929 2.2259 'International Tables Vol C Tables 4.2.6.8 and 6.1.1.4'

loop_
_geom_angle_atom_site_label_1
_geom_angle_atom_site_label_2
_geom_angle_atom_site_label_3
_geom_angle
_geom_angle_site_symmetry_1
_geom_angle_site_symmetry_3
N2 Fe1 N2 180.00(6) . 2_657
N2 Fe1 N3 91.27(5) 2_657 1_545
N2 Fe1 N3 91.27(5) . 2_667
N2 Fe1 N3 88.73(5) 2_657 2_667
N2 Fe1 N3 88.73(5) . 1_545
N3 Fe1 N3 180.00(3) 1_545 2_667
N1 Fe1 N2 90.74(6) 2_657 2_657
N1 Fe1 N2 89.27(6) . 2_657
N1 Fe1 N2 89.27(6) 2_657 .
N1 Fe1 N2 90.73(6) . .
N1 Fe1 N3 88.88(6) . 1_545
N1 Fe1 N3 91.12(6) . 2_667
N1 Fe1 N3 91.12(6) 2_657 1_545
N1 Fe1 N3 88.88(6) 2_657 2_667
N1 Fe1 N1 180.0 . 2_657
Se1A Se1 C1 75.6(2) . .
Se1B Se1 C1 76.1(4) . .
Se1B Se1 Se1A 130.7(7) . .
C9 S2 S1 104.27(7) . .
C4 S1 S2 104.52(7) . .
C6 N2 Fe1 122.75(12) . .
C6 N2 C2 116.57(16) . .
C2 N2 Fe1 120.65(12) . .
C11 N3 Fe1 123.10(12) . 1_565
C7 N3 Fe1 120.57(12) . 1_565
C7 N3 C11 116.32(16) . .
C1 N1 Fe1 167.82(17) . .
C5 C4 S1 117.22(14) . .
C3 C4 S1 124.46(14) . .
C3 C4 C5 118.31(16) . .
C8 C9 S2 124.76(14) . .
C8 C9 C10 118.22(16) . .
C10 C9 S2 117.02(14) . .
C9 C8 H8 120.5 . .
C9 C8 C7 118.92(18) . .
C7 C8 H8 120.5 . .
C4 C5 H5 120.6 . .
C6 C5 C4 118.89(17) . .
C6 C5 H5 120.6 . .
N3 C11 H11 118.2 . .
N3 C11 C10 123.59(17) . .
C10 C11 H11 118.2 . .
N2 C6 C5 123.59(17) . .
N2 C6 H6 118.2 . .
C5 C6 H6 118.2 . .
C9 C10 H10 120.5 . .
C11 C10 C9 118.95(17) . .
C11 C10 H10 120.5 . .
C4 C3 H3 120.6 . .
C2 C3 C4 118.72(17) . .
C2 C3 H3 120.6 . .
N3 C7 C8 123.98(18) . .
N3 C7 H7 118.0 . .
C8 C7 H7 118.0 . .
N1 C1 Se1 178.5(2) . .
N1 C1 Se1A 152.7(3) . .
N1 C1 Se1B 154.5(3) . .
Se1A C1 Se1 28.77(14) . .
Se1B C1 Se1 24.61(16) . .
Se1B C1 Se1A 49.8(3) . .
N2 C2 C3 123.90(18) . .
N2 C2 H2 118.1 . .
C3 C2 H2 118.1 . .
Se1 Se1A C1 75.7(3) . .
Se1 Se1A Se1B 22.6(3) . .
Se1B Se1A C1 64.4(2) . .
Se1 Se1B C1 79.3(4) . .
Se1 Se1B Se1A 26.7(4) . .
Se1A Se1B C1 65.8(2) . .

loop_
_geom_bond_atom_site_label_1
_geom_bond_atom_site_label_2
_geom_bond_distance
_geom_bond_site_symmetry_2
Fe1 N2 2.2473(14) 2_657
Fe1 N2 2.2473(14) .
Fe1 N3 2.2498(15) 2_667
Fe1 N3 2.2498(15) 1_545
Fe1 N1 2.1161(16) 2_657
Fe1 N1 2.1160(16) .
Se1 C1 1.803(2) .
Se1 Se1A 0.895(4) .
Se1 Se1B 0.764(5) .
S2 S1 2.0306(7) .
S2 C9 1.7790(18) .
S1 C4 1.7777(17) .
N2 C6 1.339(2) .
N2 C2 1.340(2) .
N3 C11 1.347(2) .
N3 C7 1.338(2) .
N1 C1 1.142(3) .
C4 C5 1.384(3) .
C4 C3 1.383(3) .
C9 C8 1.379(3) .
C9 C10 1.389(3) .
C8 H8 0.9300 .
C8 C7 1.381(3) .
C5 H5 0.9300 .
C5 C6 1.382(3) .
C11 H11 0.9300 .
C11 C10 1.378(3) .
C6 H6 0.9300 .
C10 H10 0.9300 .
C3 H3 0.9300 .
C3 C2 1.379(3) .
C7 H7 0.9300 .
C1 Se1A 1.802(4) .
C1 Se1B 1.781(5) .
C2 H2 0.9300 .
Se1A Se1B 1.509(9) .

loop_
_smtbx_masks_void_nr
_smtbx_masks_void_average_x
_smtbx_masks_void_average_y
_smtbx_masks_void_average_z
_smtbx_masks_void_volume
_smtbx_masks_void_count_electrons
1 0.259 -0.451 -0.751 340.1 81.5
